data_7210793
loop_
_publ_author_name
'Chen, Huan-Huan'
'Yang, Jin'
'Liu, Ying-Ying'
'Ma, Jian-Fang'

_publ_section_title
;
 A series of tetranuclear-cluster-containing complexes based on
 pendent-arm macrocyclic ligand and different carboxylates: syntheses,
 structures, photoluminescence, and magnetic properties
;
_journal_issue 25
_journal_name_full CrystEngComm
_journal_page_first 5168
_journal_paper_doi 10.1039/c3ce40239h
_journal_volume 15
_journal_year 2013
_chemical_formula_moiety '2(C18 H24 Co2 N2 O9), 2(O0.50)'
_chemical_formula_sum 'C36 H48 Co4 N4 O19'
_chemical_formula_weight 1076.50
_chemical_name_systematic
;
?
;
_space_group_IT_number 2
_symmetry_cell_setting triclinic
_symmetry_space_group_name_Hall '-P 1'
_symmetry_space_group_name_H-M 'P -1'
_atom_sites_solution_hydrogens geom
_atom_sites_solution_primary direct
_atom_sites_solution_secondary difmap
_audit_creation_method SHELXL-97
_cell_angle_alpha 101.281(5)
_cell_angle_beta 108.121(5)
_cell_angle_gamma 90.551(5)
_cell_formula_units_Z 1
_cell_length_a 10.507(5)
_cell_length_b 10.580(5)
_cell_length_c 10.725(5)
_cell_measurement_reflns_used 5026
_cell_measurement_temperature 293(2)
_cell_measurement_theta_max 27.5
_cell_measurement_theta_min 3.1
_cell_volume 1108.0(9)
_computing_cell_refinement PROCESS-AUTO
_computing_data_collection PROCESS-AUTO
_computing_data_reduction PROCESS-AUTO
_computing_structure_refinement 'SHELXL-97 (Sheldrick, 1997)'
_computing_structure_solution 'SHELXS-97 (Sheldrick, 1997)'
_diffrn_ambient_temperature 293(2)
_diffrn_detector_area_resol_mean 10.0
_diffrn_measured_fraction_theta_full 0.996
_diffrn_measured_fraction_theta_max 0.987
_diffrn_measurement_device_type 'Rigaku RAXIS-RAPID'
_diffrn_measurement_method '\w scan'
_diffrn_radiation_monochromator graphite
_diffrn_radiation_source 'fine-focus sealed tube'
_diffrn_radiation_type MoK\a
_diffrn_radiation_wavelength 0.71069
_diffrn_reflns_av_R_equivalents 0.0345
_diffrn_reflns_av_sigmaI/netI 0.0472
_diffrn_reflns_limit_h_max 13
_diffrn_reflns_limit_h_min -13
_diffrn_reflns_limit_k_max 13
_diffrn_reflns_limit_k_min -13
_diffrn_reflns_limit_l_max 11
_diffrn_reflns_limit_l_min -13
_diffrn_reflns_number 10916
_diffrn_reflns_theta_full 25.00
_diffrn_reflns_theta_max 27.47
_diffrn_reflns_theta_min 3.12
_exptl_absorpt_coefficient_mu 1.550
_exptl_absorpt_correction_T_max 0.676
_exptl_absorpt_correction_T_min 0.658
_exptl_absorpt_correction_type multi-scan
_exptl_absorpt_process_details
;
Higashi,T (1995) Program for absorption correction.
Rigaku Corporation, Tokyo, Japan.
;
_exptl_crystal_colour purple
_exptl_crystal_density_diffrn 1.613
_exptl_crystal_density_method 'not measured'
_exptl_crystal_description block
_exptl_crystal_F_000 552
_exptl_crystal_size_max 0.276
_exptl_crystal_size_mid 0.265
_exptl_crystal_size_min 0.253
_refine_diff_density_max 0.774
_refine_diff_density_min -0.691
_refine_diff_density_rms 0.119
_refine_ls_extinction_method none
_refine_ls_goodness_of_fit_ref 1.102
_refine_ls_hydrogen_treatment mixed
_refine_ls_matrix_type full
_refine_ls_number_parameters 301
_refine_ls_number_reflns 5026
_refine_ls_number_restraints 6
_refine_ls_restrained_S_all 1.102
_refine_ls_R_factor_all 0.0594
_refine_ls_R_factor_gt 0.0460
_refine_ls_shift/su_max 0.001
_refine_ls_shift/su_mean 0.000
_refine_ls_structure_factor_coef Fsqd
_refine_ls_weighting_details 'calc w=1/[\s^2^(Fo^2^)+(0.0928P)^2^+0.3462P] where P=(Fo^2^+2Fc^2^)/3'
_refine_ls_weighting_scheme calc
_refine_ls_wR_factor_gt 0.1403
_refine_ls_wR_factor_ref 0.1544
_reflns_number_gt 4012
_reflns_number_total 5026
_reflns_threshold_expression >2sigma(I)
_cod_data_source_file c3ce40239h.txt
_cod_data_source_block Compound-7
_cod_depositor_comments
;
The following automatic conversions were performed:

'_symmetry_cell_setting' value 'Triclinic' changed to 'triclinic'
according to /home/saulius/struct/CIF-dictionaries/cif_core.dic
dictionary named 'cif_core.dic' version 2.4.2 from 2011-04-26.

Automatic conversion script
Id: cif_fix_values 1891 2012-01-12 08:04:46Z andrius 
;
_cod_original_sg_symbol_Hall '-P 1 '
_cod_original_sg_symbol_H-M 'P -1 '
_cod_database_code 7210793

loop_
_symmetry_equiv_pos_as_xyz
'x, y, z'
'-x, -y, -z'

loop_
_atom_site_label
_atom_site_type_symbol
_atom_site_fract_x
_atom_site_fract_y
_atom_site_fract_z
_atom_site_U_iso_or_equiv
_atom_site_adp_type
_atom_site_occupancy
_atom_site_symmetry_multiplicity
_atom_site_calc_flag
_atom_site_refinement_flags
Co1 Co 0.93329(4) 0.38170(4) 0.02834(4) 0.02876(15) Uani 1 1 d .
Co2 Co 0.81011(4) 0.66836(4) 0.09378(4) 0.02976(15) Uani 1 1 d .
C1 C 1.4387(5) 0.6192(7) 0.6201(5) 0.0809(17) Uani 1 1 d .
H1A H 1.4288 0.5501 0.6634 0.121 Uiso 1 1 calc R
H1B H 1.4424 0.7006 0.6798 0.121 Uiso 1 1 calc R
H1C H 1.5201 0.6127 0.5972 0.121 Uiso 1 1 calc R
C2 C 1.3207(4) 0.6099(5) 0.4946(4) 0.0535(11) Uani 1 1 d .
C3 C 1.2167(4) 0.5168(5) 0.4585(3) 0.0482(10) Uani 1 1 d .
H3 H 1.2197 0.4586 0.5138 0.058 Uiso 1 1 calc R
C4 C 1.1068(3) 0.5056(3) 0.3423(3) 0.0354(7) Uani 1 1 d .
C5 C 1.1051(3) 0.5899(3) 0.2556(3) 0.0308(7) Uani 1 1 d .
C6 C 0.9852(4) 0.4206(4) 0.3220(4) 0.0399(8) Uani 1 1 d .
H6A H 0.9089 0.4731 0.3102 0.048 Uiso 1 1 calc R
H6B H 0.9968 0.3888 0.4035 0.048 Uiso 1 1 calc R
C7 C 0.8212(4) 0.2448(4) 0.2013(4) 0.0489(9) Uani 1 1 d .
H7A H 0.7533 0.3063 0.1843 0.059 Uiso 1 1 calc R
H7B H 0.8305 0.2265 0.2887 0.059 Uiso 1 1 calc R
C8 C 0.7706(5) 0.1194(4) 0.0956(5) 0.0562(11) Uani 1 1 d .
H8A H 0.8116 0.0485 0.1347 0.067 Uiso 1 1 calc R
H8B H 0.6746 0.1063 0.0777 0.067 Uiso 1 1 calc R
C9 C 0.7956(5) 0.1095(4) -0.0383(4) 0.0511(10) Uani 1 1 d .
H9A H 0.8857 0.0830 -0.0286 0.061 Uiso 1 1 calc R
H9B H 0.7334 0.0420 -0.1040 0.061 Uiso 1 1 calc R
C10 C 0.8085(4) 0.1987(3) -0.2218(4) 0.0406(8) Uani 1 1 d .
H10A H 0.7471 0.1264 -0.2793 0.049 Uiso 1 1 calc R
H10B H 0.8989 0.1710 -0.2054 0.049 Uiso 1 1 calc R
C11 C 1.2045(4) 0.6925(4) 0.2956(3) 0.0381(8) Uani 1 1 d .
C12 C 1.3113(4) 0.6996(4) 0.4146(4) 0.0481(9) Uani 1 1 d .
H12 H 1.3780 0.7668 0.4406 0.058 Uiso 1 1 calc R
C13 C 1.0608(4) 0.2203(4) 0.2294(4) 0.0438(9) Uani 1 1 d .
H13A H 1.0227 0.1316 0.2037 0.053 Uiso 1 1 calc R
H13B H 1.1115 0.2372 0.3243 0.053 Uiso 1 1 calc R
C14 C 1.1551(4) 0.2363(3) 0.1511(3) 0.0347(7) Uani 1 1 d .
C15 C 0.6455(4) 0.2749(3) -0.1127(4) 0.0404(8) Uani 1 1 d .
H15A H 0.6056 0.2433 -0.0533 0.048 Uiso 1 1 calc R
H15B H 0.5900 0.2395 -0.2043 0.048 Uiso 1 1 calc R
C16 C 0.6480(3) 0.4207(3) -0.0866(3) 0.0335(7) Uani 1 1 d .
C17 C 0.9934(5) 0.9743(4) 0.4374(4) 0.0520(11) Uani 1 1 d .
H17 H 1.0449 1.0119 0.3958 0.062 Uiso 1 1 calc R
C19 C 0.9006(4) 0.8591(4) 0.3579(4) 0.0466(9) Uani 1 1 d .
N1 N 0.9510(3) 0.3072(3) 0.2072(3) 0.0378(7) Uani 1 1 d .
N2 N 0.7812(3) 0.2301(3) -0.0916(3) 0.0351(6) Uani 1 1 d .
O1 O 1.0064(2) 0.5728(2) 0.1349(2) 0.0289(5) Uani 1 1 d .
O2 O 1.1067(2) 0.2873(2) 0.0482(2) 0.0347(5) Uani 1 1 d .
O3 O 1.2663(3) 0.1957(3) 0.1834(3) 0.0482(7) Uani 1 1 d .
O4 O 0.7615(2) 0.4810(2) -0.0213(2) 0.0340(5) Uani 1 1 d .
O5 O 0.5422(2) 0.4728(3) -0.1242(3) 0.0449(6) Uani 1 1 d .
O8 O 0.8920(3) 0.8297(2) 0.2347(2) 0.0374(5) Uani 1 1 d .
O9 O 0.8409(5) 0.7997(4) 0.4137(3) 0.0926(15) Uani 1 1 d .
O1W O 0.6369(10) -0.1118(10) -0.4520(12) 0.117(3) Uani 0.50 1 d P
O2W O 0.7243(3) 0.6048(2) 0.2235(3) 0.0380(5) Uani 1 1 d D
H2WA H 0.641(2) 0.585(4) 0.193(4) 0.057 Uiso 1 1 d D
H2WB H 0.752(4) 0.665(3) 0.290(3) 0.057 Uiso 1 1 d D
O3W O 0.6207(3) 0.7288(3) -0.0117(3) 0.0443(6) Uani 1 1 d D
H3WA H 0.579(4) 0.656(3) -0.051(4) 0.066 Uiso 1 1 d D
H3WB H 0.662(5) 0.762(4) -0.054(4) 0.066 Uiso 1 1 d D

loop_
_atom_site_aniso_label
_atom_site_aniso_U_11
_atom_site_aniso_U_22
_atom_site_aniso_U_33
_atom_site_aniso_U_23
_atom_site_aniso_U_13
_atom_site_aniso_U_12
Co1 0.0311(3) 0.0280(2) 0.0224(2) 0.00125(17) 0.00425(18) 0.00339(17)
Co2 0.0302(3) 0.0297(2) 0.0223(2) -0.00264(17) 0.00334(18) 0.00236(17)
C1 0.049(3) 0.144(5) 0.035(2) 0.022(3) -0.009(2) -0.001(3)
C2 0.038(2) 0.091(3) 0.0227(18) 0.0065(19) -0.0005(15) 0.006(2)
C3 0.045(2) 0.077(3) 0.0210(17) 0.0128(17) 0.0060(15) 0.017(2)
C4 0.0350(18) 0.0450(18) 0.0233(16) 0.0037(13) 0.0068(13) 0.0101(14)
C5 0.0279(16) 0.0382(16) 0.0191(14) -0.0025(12) 0.0024(12) 0.0056(12)
C6 0.045(2) 0.0471(19) 0.0290(17) 0.0089(15) 0.0125(15) 0.0095(16)
C7 0.053(2) 0.052(2) 0.049(2) 0.0150(19) 0.0239(19) -0.0010(18)
C8 0.065(3) 0.046(2) 0.062(3) 0.021(2) 0.020(2) -0.005(2)
C9 0.066(3) 0.0308(17) 0.051(2) 0.0058(17) 0.012(2) 0.0013(17)
C10 0.039(2) 0.0368(17) 0.0350(19) -0.0096(15) 0.0077(15) -0.0033(14)
C11 0.0357(18) 0.0455(19) 0.0243(16) -0.0038(14) 0.0038(14) 0.0018(14)
C12 0.0336(19) 0.068(3) 0.0287(18) -0.0056(17) -0.0001(15) -0.0057(17)
C13 0.058(2) 0.0410(19) 0.038(2) 0.0157(16) 0.0180(18) 0.0140(17)
C14 0.0428(19) 0.0267(15) 0.0292(17) 0.0019(13) 0.0061(14) 0.0047(13)
C15 0.0365(19) 0.0376(17) 0.041(2) -0.0007(15) 0.0095(16) -0.0059(14)
C16 0.0316(17) 0.0380(17) 0.0238(16) -0.0020(13) 0.0040(13) -0.0025(13)
C17 0.074(3) 0.044(2) 0.0329(19) -0.0053(16) 0.0188(19) -0.0241(19)
C19 0.061(3) 0.045(2) 0.0274(18) -0.0069(15) 0.0134(17) -0.0134(18)
N1 0.0451(17) 0.0377(15) 0.0303(15) 0.0064(12) 0.0118(13) 0.0060(13)
N2 0.0391(16) 0.0283(13) 0.0333(15) 0.0004(11) 0.0089(13) -0.0019(11)
O1 0.0307(12) 0.0303(11) 0.0187(10) -0.0006(8) 0.0013(9) 0.0029(9)
O2 0.0357(13) 0.0402(12) 0.0262(12) 0.0072(10) 0.0070(10) 0.0110(10)
O3 0.0466(16) 0.0471(15) 0.0494(16) 0.0194(13) 0.0071(13) 0.0140(12)
O4 0.0287(12) 0.0309(11) 0.0314(12) -0.0046(9) 0.0005(10) 0.0018(9)
O5 0.0299(13) 0.0469(14) 0.0473(16) 0.0042(12) 0.0010(11) 0.0015(11)
O8 0.0462(14) 0.0327(12) 0.0259(12) -0.0062(9) 0.0088(10) -0.0033(10)
O9 0.143(4) 0.087(2) 0.0372(17) -0.0227(17) 0.038(2) -0.074(3)
O1W 0.090(7) 0.120(8) 0.140(9) 0.032(7) 0.032(6) 0.002(6)
O2W 0.0327(13) 0.0406(13) 0.0335(13) -0.0010(10) 0.0061(10) -0.0044(10)
O3W 0.0376(15) 0.0505(15) 0.0403(15) 0.0062(12) 0.0079(12) 0.0104(12)

loop_
_atom_type_symbol
_atom_type_description
_atom_type_scat_dispersion_real
_atom_type_scat_dispersion_imag
_atom_type_scat_source
C C 0.0033 0.0016 'International Tables Vol C Tables 4.2.6.8 and 6.1.1.4'
H H 0.0000 0.0000 'International Tables Vol C Tables 4.2.6.8 and 6.1.1.4'
N N 0.0061 0.0033 'International Tables Vol C Tables 4.2.6.8 and 6.1.1.4'
O O 0.0106 0.0060 'International Tables Vol C Tables 4.2.6.8 and 6.1.1.4'
Co Co 0.3494 0.9721 'International Tables Vol C Tables 4.2.6.8 and 6.1.1.4'

loop_
_geom_angle_atom_site_label_1
_geom_angle_atom_site_label_2
_geom_angle_atom_site_label_3
_geom_angle
_geom_angle_site_symmetry_1
_geom_angle_site_symmetry_3
O2 Co1 O4 170.62(10) . .
O2 Co1 O1 102.73(10) . .
O4 Co1 O1 78.21(9) . .
O2 Co1 N2 101.98(11) . .
O4 Co1 N2 77.28(10) . .
O1 Co1 N2 155.27(10) . .
O2 Co1 N1 78.90(10) . .
O4 Co1 N1 110.41(11) . .
O1 Co1 N1 94.53(10) . .
N2 Co1 N1 90.96(12) . .
O2 Co1 O1 78.57(9) . 2_765
O4 Co1 O1 92.20(10) . 2_765
O1 Co1 O1 87.25(9) . 2_765
N2 Co1 O1 96.88(10) . 2_765
N1 Co1 O1 157.23(10) . 2_765
O8 Co2 O2W 90.21(10) . .
O8 Co2 O4 166.21(10) . .
O2W Co2 O4 85.93(10) . .
O8 Co2 O2 95.41(10) . 2_765
O2W Co2 O2 174.10(9) . 2_765
O4 Co2 O2 88.20(10) . 2_765
O8 Co2 O3W 101.71(11) . .
O2W Co2 O3W 89.94(11) . .
O4 Co2 O3W 91.53(10) . .
O2 Co2 O3W 90.67(10) 2_765 .
O8 Co2 O1 93.07(10) . .
O2W Co2 O1 102.23(10) . .
O4 Co2 O1 74.89(9) . .
O2 Co2 O1 75.73(9) 2_765 .
O3W Co2 O1 160.85(10) . .
C2 C1 H1A 109.5 . .
C2 C1 H1B 109.5 . .
H1A C1 H1B 109.5 . .
C2 C1 H1C 109.5 . .
H1A C1 H1C 109.5 . .
H1B C1 H1C 109.5 . .
C3 C2 C12 117.7(3) . .
C3 C2 C1 121.7(4) . .
C12 C2 C1 120.5(4) . .
C2 C3 C4 122.8(4) . .
C2 C3 H3 118.6 . .
C4 C3 H3 118.6 . .
C3 C4 C5 118.6(4) . .
C3 C4 C6 120.2(3) . .
C5 C4 C6 120.5(3) . .
O1 C5 C11 120.6(3) . .
O1 C5 C4 120.0(3) . .
C11 C5 C4 119.4(3) . .
C4 C6 N1 117.0(3) . .
C4 C6 H6A 108.1 . .
N1 C6 H6A 108.1 . .
C4 C6 H6B 108.1 . .
N1 C6 H6B 108.1 . .
H6A C6 H6B 107.3 . .
N1 C7 C8 115.9(3) . .
N1 C7 H7A 108.3 . .
C8 C7 H7A 108.3 . .
N1 C7 H7B 108.3 . .
C8 C7 H7B 108.3 . .
H7A C7 H7B 107.4 . .
C9 C8 C7 117.9(3) . .
C9 C8 H8A 107.8 . .
C7 C8 H8A 107.8 . .
C9 C8 H8B 107.8 . .
C7 C8 H8B 107.8 . .
H8A C8 H8B 107.2 . .
N2 C9 C8 115.3(3) . .
N2 C9 H9A 108.4 . .
C8 C9 H9A 108.4 . .
N2 C9 H9B 108.4 . .
C8 C9 H9B 108.4 . .
H9A C9 H9B 107.5 . .
N2 C10 C11 115.3(3) . 2_765
N2 C10 H10A 108.5 . .
C11 C10 H10A 108.5 2_765 .
N2 C10 H10B 108.5 . .
C11 C10 H10B 108.5 2_765 .
H10A C10 H10B 107.5 . .
C12 C11 C5 118.8(4) . .
C12 C11 C10 119.4(3) . 2_765
C5 C11 C10 121.5(3) . 2_765
C2 C12 C11 122.1(4) . .
C2 C12 H12 119.0 . .
C11 C12 H12 119.0 . .
N1 C13 C14 112.8(3) . .
N1 C13 H13A 109.0 . .
C14 C13 H13A 109.0 . .
N1 C13 H13B 109.0 . .
C14 C13 H13B 109.0 . .
H13A C13 H13B 107.8 . .
O3 C14 O2 124.5(3) . .
O3 C14 C13 119.7(3) . .
O2 C14 C13 115.6(3) . .
N2 C15 C16 111.7(3) . .
N2 C15 H15A 109.3 . .
C16 C15 H15A 109.3 . .
N2 C15 H15B 109.3 . .
C16 C15 H15B 109.3 . .
H15A C15 H15B 107.9 . .
O5 C16 O4 124.6(3) . .
O5 C16 C15 119.5(3) . .
O4 C16 C15 115.9(3) . .
C17 C17 C19 123.6(5) 2_776 .
C17 C17 H17 118.2 2_776 .
C19 C17 H17 118.2 . .
O9 C19 O8 125.5(4) . .
O9 C19 C17 119.6(3) . .
O8 C19 C17 114.9(3) . .
C13 N1 C7 112.7(3) . .
C13 N1 C6 108.8(3) . .
C7 N1 C6 106.7(3) . .
C13 N1 Co1 109.9(2) . .
C7 N1 Co1 111.7(2) . .
C6 N1 Co1 106.9(2) . .
C15 N2 C10 109.8(3) . .
C15 N2 C9 111.8(3) . .
C10 N2 C9 106.4(3) . .
C15 N2 Co1 111.5(2) . .
C10 N2 Co1 103.8(2) . .
C9 N2 Co1 113.1(2) . .
C5 O1 Co1 118.75(19) . .
C5 O1 Co1 115.7(2) . 2_765
Co1 O1 Co1 92.75(9) . 2_765
C5 O1 Co2 125.77(19) . .
Co1 O1 Co2 99.28(9) . .
Co1 O1 Co2 98.11(9) 2_765 .
C14 O2 Co1 119.2(2) . .
C14 O2 Co2 132.1(2) . 2_765
Co1 O2 Co2 107.32(10) . 2_765
C16 O4 Co1 120.7(2) . .
C16 O4 Co2 130.5(2) . .
Co1 O4 Co2 106.99(10) . .
C19 O8 Co2 130.5(2) . .
Co2 O2W H2WA 116(3) . .
Co2 O2W H2WB 100(3) . .
H2WA O2W H2WB 118(3) . .
Co2 O3W H3WA 100(4) . .
Co2 O3W H3WB 86(4) . .
H3WA O3W H3WB 116(3) . .

loop_
_geom_bond_atom_site_label_1
_geom_bond_atom_site_label_2
_geom_bond_distance
_geom_bond_site_symmetry_2
Co1 O2 2.060(2) .
Co1 O4 2.074(2) .
Co1 O1 2.122(2) .
Co1 N2 2.155(3) .
Co1 N1 2.170(3) .
Co1 O1 2.171(2) 2_765
Co2 O8 2.023(2) .
Co2 O2W 2.082(3) .
Co2 O4 2.085(2) .
Co2 O2 2.098(3) 2_765
Co2 O3W 2.135(3) .
Co2 O1 2.263(2) .
C1 C2 1.506(5) .
C1 H1A 0.9600 .
C1 H1B 0.9600 .
C1 H1C 0.9600 .
C2 C3 1.371(6) .
C2 C12 1.384(6) .
C3 C4 1.395(5) .
C3 H3 0.9300 .
C4 C5 1.405(5) .
C4 C6 1.489(5) .
C5 O1 1.361(4) .
C5 C11 1.404(5) .
C6 N1 1.491(5) .
C6 H6A 0.9700 .
C6 H6B 0.9700 .
C7 N1 1.487(5) .
C7 C8 1.534(6) .
C7 H7A 0.9700 .
C7 H7B 0.9700 .
C8 C9 1.522(6) .
C8 H8A 0.9700 .
C8 H8B 0.9700 .
C9 N2 1.488(5) .
C9 H9A 0.9700 .
C9 H9B 0.9700 .
C10 N2 1.488(5) .
C10 C11 1.504(6) 2_765
C10 H10A 0.9700 .
C10 H10B 0.9700 .
C11 C12 1.401(5) .
C11 C10 1.504(6) 2_765
C12 H12 0.9300 .
C13 N1 1.472(5) .
C13 C14 1.511(5) .
C13 H13A 0.9700 .
C13 H13B 0.9700 .
C14 O3 1.219(4) .
C14 O2 1.287(4) .
C15 N2 1.470(5) .
C15 C16 1.511(5) .
C15 H15A 0.9700 .
C15 H15B 0.9700 .
C16 O5 1.234(4) .
C16 O4 1.269(4) .
C17 C17 1.310(7) 2_776
C17 C19 1.489(5) .
C17 H17 0.9300 .
C19 O9 1.232(5) .
C19 O8 1.271(4) .
O1 Co1 2.171(2) 2_765
O2 Co2 2.098(3) 2_765
O2W H2WA 0.842(18) .
O2W H2WB 0.831(18) .
O3W H3WA 0.848(18) .
O3W H3WB 0.834(18) .

loop_
_geom_hbond_atom_site_label_D
_geom_hbond_atom_site_label_H
_geom_hbond_atom_site_label_A
_geom_hbond_distance_DH
_geom_hbond_distance_HA
_geom_hbond_distance_DA
_geom_hbond_angle_DHA
_geom_hbond_site_symmetry_A
O2W H2WA O5 0.842(18) 1.881(18) 2.722(4) 176(4) 2_665
O3W H3WB O3 0.834(18) 1.90(2) 2.712(4) 166(4) 2_765
O3W H3WB O2 0.834(18) 2.48(5) 3.011(4) 123(4) 2_765
O2W H2WB O9 0.831(18) 1.766(19) 2.582(4) 166(4) .
O3W H3WA O5 0.848(18) 1.93(2) 2.744(4) 161(5) .

loop_
_geom_torsion_atom_site_label_1
_geom_torsion_atom_site_label_2
_geom_torsion_atom_site_label_3
_geom_torsion_atom_site_label_4
_geom_torsion
_geom_torsion_site_symmetry_1
_geom_torsion_site_symmetry_4
C12 C2 C3 C4 3.2(6) . .
C1 C2 C3 C4 -179.6(5) . .
C2 C3 C4 C5 2.7(6) . .
C2 C3 C4 C6 -167.9(4) . .
C3 C4 C5 O1 173.1(3) . .
C6 C4 C5 O1 -16.3(5) . .
C3 C4 C5 C11 -7.8(5) . .
C6 C4 C5 C11 162.8(3) . .
C3 C4 C6 N1 -115.9(4) . .
C5 C4 C6 N1 73.6(4) . .
N1 C7 C8 C9 -36.4(6) . .
C7 C8 C9 N2 -38.4(6) . .
O1 C5 C11 C12 -174.0(3) . .
C4 C5 C11 C12 6.9(5) . .
O1 C5 C11 C10 12.4(5) . 2_765
C4 C5 C11 C10 -166.7(3) . 2_765
C3 C2 C12 C11 -4.2(7) . .
C1 C2 C12 C11 178.6(4) . .
C5 C11 C12 C2 -0.9(6) . .
C10 C11 C12 C2 172.8(4) 2_765 .
N1 C13 C14 O3 162.0(3) . .
N1 C13 C14 O2 -21.5(4) . .
N2 C15 C16 O5 166.1(3) . .
N2 C15 C16 O4 -16.5(5) . .
C17 C17 C19 O9 -7.1(9) 2_776 .
C17 C17 C19 O8 173.9(6) 2_776 .
C14 C13 N1 C7 142.1(3) . .
C14 C13 N1 C6 -99.8(4) . .
C14 C13 N1 Co1 16.9(4) . .
C8 C7 N1 C13 -56.7(4) . .
C8 C7 N1 C6 -176.0(3) . .
C8 C7 N1 Co1 67.6(4) . .
C4 C6 N1 C13 62.8(4) . .
C4 C6 N1 C7 -175.4(3) . .
C4 C6 N1 Co1 -55.8(3) . .
O2 Co1 N1 C13 -7.6(2) . .
O4 Co1 N1 C13 171.2(2) . .
O1 Co1 N1 C13 -109.7(2) . .
N2 Co1 N1 C13 94.4(3) . .
O1 Co1 N1 C13 -16.0(4) 2_765 .
O2 Co1 N1 C7 -133.4(2) . .
O4 Co1 N1 C7 45.4(3) . .
O1 Co1 N1 C7 124.5(2) . .
N2 Co1 N1 C7 -31.3(2) . .
O1 Co1 N1 C7 -141.8(3) 2_765 .
O2 Co1 N1 C6 110.3(2) . .
O4 Co1 N1 C6 -70.9(2) . .
O1 Co1 N1 C6 8.2(2) . .
N2 Co1 N1 C6 -147.6(2) . .
O1 Co1 N1 C6 101.9(3) 2_765 .
C16 C15 N2 C10 -95.6(3) . .
C16 C15 N2 C9 146.5(3) . .
C16 C15 N2 Co1 18.9(4) . .
C11 C10 N2 C15 57.2(4) 2_765 .
C11 C10 N2 C9 178.4(3) 2_765 .
C11 C10 N2 Co1 -62.1(3) 2_765 .
C8 C9 N2 C15 -59.8(4) . .
C8 C9 N2 C10 -179.6(3) . .
C8 C9 N2 Co1 67.1(4) . .
O2 Co1 N2 C15 176.9(2) . .
O4 Co1 N2 C15 -12.7(2) . .
O1 Co1 N2 C15 -4.9(4) . .
N1 Co1 N2 C15 98.1(2) . .
O1 Co1 N2 C15 -103.4(2) 2_765 .
O2 Co1 N2 C10 -65.0(2) . .
O4 Co1 N2 C10 105.5(2) . .
O1 Co1 N2 C10 113.2(3) . .
N1 Co1 N2 C10 -143.8(2) . .
O1 Co1 N2 C10 14.8(2) 2_765 .
O2 Co1 N2 C9 49.9(3) . .
O4 Co1 N2 C9 -139.7(3) . .
O1 Co1 N2 C9 -132.0(3) . .
N1 Co1 N2 C9 -29.0(3) . .
O1 Co1 N2 C9 129.6(3) 2_765 .
C11 C5 O1 Co1 145.1(3) . .
C4 C5 O1 Co1 -35.9(4) . .
C11 C5 O1 Co1 36.1(4) . 2_765
C4 C5 O1 Co1 -144.8(3) . 2_765
C11 C5 O1 Co2 -86.5(4) . .
C4 C5 O1 Co2 92.5(3) . .
O2 Co1 O1 C5 -43.8(2) . .
O4 Co1 O1 C5 145.8(2) . .
N2 Co1 O1 C5 138.1(3) . .
N1 Co1 O1 C5 35.9(2) . .
O1 Co1 O1 C5 -121.4(3) 2_765 .
O2 Co1 O1 Co1 77.63(10) . 2_765
O4 Co1 O1 Co1 -92.82(10) . 2_765
N2 Co1 O1 Co1 -100.5(2) . 2_765
N1 Co1 O1 Co1 157.25(10) . 2_765
O1 Co1 O1 Co1 0.0 2_765 2_765
O2 Co1 O1 Co2 176.31(8) . .
O4 Co1 O1 Co2 5.86(9) . .
N2 Co1 O1 Co2 -1.8(3) . .
N1 Co1 O1 Co2 -104.07(11) . .
O1 Co1 O1 Co2 98.68(10) 2_765 .
O8 Co2 O1 C5 31.4(3) . .
O2W Co2 O1 C5 -59.5(3) . .
O4 Co2 O1 C5 -141.8(3) . .
O2 Co2 O1 C5 126.2(3) 2_765 .
O3W Co2 O1 C5 172.1(3) . .
O8 Co2 O1 Co1 167.28(10) . .
O2W Co2 O1 Co1 76.40(11) . .
O4 Co2 O1 Co1 -5.91(9) . .
O2 Co2 O1 Co1 -97.92(11) 2_765 .
O3W Co2 O1 Co1 -52.0(3) . .
O8 Co2 O1 Co1 -98.57(10) . 2_765
O2W Co2 O1 Co1 170.54(8) . 2_765
O4 Co2 O1 Co1 88.24(10) . 2_765
O2 Co2 O1 Co1 -3.77(8) 2_765 2_765
O3W Co2 O1 Co1 42.1(3) . 2_765
O3 C14 O2 Co1 -168.4(3) . .
C13 C14 O2 Co1 15.4(4) . .
O3 C14 O2 Co2 -3.8(5) . 2_765
C13 C14 O2 Co2 180.0(2) . 2_765
O4 Co1 O2 C14 -177.5(5) . .
O1 Co1 O2 C14 87.8(2) . .
N2 Co1 O2 C14 -93.0(2) . .
N1 Co1 O2 C14 -4.4(2) . .
O1 Co1 O2 C14 172.3(3) 2_765 .
O4 Co1 O2 Co2 14.4(6) . 2_765
O1 Co1 O2 Co2 -80.25(12) . 2_765
N2 Co1 O2 Co2 98.95(12) . 2_765
N1 Co1 O2 Co2 -172.44(13) . 2_765
O1 Co1 O2 Co2 4.25(9) 2_765 2_765
O5 C16 O4 Co1 -177.1(3) . .
C15 C16 O4 Co1 5.6(4) . .
O5 C16 O4 Co2 20.5(5) . .
C15 C16 O4 Co2 -156.8(2) . .
O2 Co1 O4 C16 90.6(6) . .
O1 Co1 O4 C16 -172.6(3) . .
N2 Co1 O4 C16 4.1(3) . .
N1 Co1 O4 C16 -82.2(3) . .
O1 Co1 O4 C16 100.6(3) 2_765 .
O2 Co1 O4 Co2 -103.3(5) . .
O1 Co1 O4 Co2 -6.56(10) . .
N2 Co1 O4 Co2 170.14(14) . .
N1 Co1 O4 Co2 83.91(14) . .
O1 Co1 O4 Co2 -93.30(11) 2_765 .
O8 Co2 O4 C16 140.7(4) . .
O2W Co2 O4 C16 66.6(3) . .
O2 Co2 O4 C16 -113.8(3) 2_765 .
O3W Co2 O4 C16 -23.2(3) . .
O1 Co2 O4 C16 170.5(3) . .
O8 Co2 O4 Co1 -23.5(5) . .
O2W Co2 O4 Co1 -97.60(12) . .
O2 Co2 O4 Co1 81.94(12) 2_765 .
O3W Co2 O4 Co1 172.56(12) . .
O1 Co2 O4 Co1 6.24(9) . .
O9 C19 O8 Co2 -11.5(7) . .
C17 C19 O8 Co2 167.4(3) . .
O2W Co2 O8 C19 10.2(4) . .
O4 Co2 O8 C19 -63.3(6) . .
O2 Co2 O8 C19 -168.0(4) 2_765 .
O3W Co2 O8 C19 100.2(4) . .
O1 Co2 O8 C19 -92.0(4) . .
